data_4518590
loop_
_publ_author_name
'Cotman, Andrej Emanuel'
'Gu\'erin, Thomas'
'Kova\<cevi\'c, Ivana'
'Benedetto Tiz, Davide'
'Durcik, Martina'
'Fulgheri, Federica'
'Mo\<zina, \<Stefan'
'Secci, Daniela'
'Sterle, Ma\<sa'
'Ila\<s, Janez'
'Zega, Anamarija'
'Zidar, Nace'
'Ma\<si\<c, Lucija Peterlin'
'Toma\<si\<c, Tihomir'
'Leroux, Fr\'ed\'eric R.'
'Hanquet, Gilles'
'Kikelj, Danijel'

_publ_section_title
;
 Practical Synthesis and Application of Halogen-Doped Pyrrole Building
 Blocks
;
_journal_name_full 'ACS Omega'
_journal_paper_doi 10.1021/acsomega.1c00331
_journal_year 2021
_chemical_formula_moiety 'C8 H10 F N O2'
_chemical_formula_sum 'C8 H10 F N O2'
_chemical_formula_weight 171.17
_space_group_crystal_system triclinic
_space_group_IT_number 2
_space_group_name_Hall '-P 1'
_space_group_name_H-M_alt 'P -1'
_atom_sites_solution_hydrogens mixed
_atom_sites_solution_primary direct
_atom_sites_solution_secondary difmap
_audit_creation_method SHELXL-2014/7
_cell_angle_alpha 69.282(5)
_cell_angle_beta 78.205(5)
_cell_angle_gamma 74.208(5)
_cell_formula_units_Z 4
_cell_length_a 7.9582(11)
_cell_length_b 9.7232(13)
_cell_length_c 11.9573(15)
_cell_measurement_reflns_used 9874
_cell_measurement_temperature 120(2)
_cell_measurement_theta_max 30.10
_cell_measurement_theta_min 2.68
_cell_volume 826.72(19)
_computing_cell_refinement 'Bruker SAINT'
_computing_data_collection 'Bruker APEX3'
_computing_data_reduction 'Bruker SAINT'
_computing_molecular_graphics 'Bruker SHELXTL'
_computing_publication_material 'Bruker SHELXTL'
_computing_structure_refinement 'SHELXL-2014/7 (Sheldrick, 2014)'
_computing_structure_solution 'SHELXT 2014/5 (Sheldrick, 2014)'
_diffrn_ambient_temperature 120(2)
_diffrn_measured_fraction_theta_full 0.994
_diffrn_measured_fraction_theta_max 0.969
_diffrn_measurement_device_type 'Bruker PHOTON-III CPAD'
_diffrn_measurement_method '\f and \w shuterless scans'
_diffrn_radiation_type MoK\a
_diffrn_radiation_wavelength 0.71073
_diffrn_reflns_av_R_equivalents 0.0426
_diffrn_reflns_av_unetI/netI 0.0242
_diffrn_reflns_Laue_measured_fraction_full 0.994
_diffrn_reflns_Laue_measured_fraction_max 0.969
_diffrn_reflns_limit_h_max 11
_diffrn_reflns_limit_h_min -11
_diffrn_reflns_limit_k_max 13
_diffrn_reflns_limit_k_min -13
_diffrn_reflns_limit_l_max 16
_diffrn_reflns_limit_l_min -16
_diffrn_reflns_number 48844
_diffrn_reflns_point_group_measured_fraction_full 0.994
_diffrn_reflns_point_group_measured_fraction_max 0.969
_diffrn_reflns_theta_full 25.242
_diffrn_reflns_theta_max 30.163
_diffrn_reflns_theta_min 2.295
_diffrn_source 'Mo-ImuS 3.0 microfocus tube'
_exptl_absorpt_coefficient_mu 0.113
_exptl_absorpt_correction_T_max 0.7460
_exptl_absorpt_correction_T_min 0.6896
_exptl_absorpt_correction_type multi-scan
_exptl_absorpt_process_details sadabs
_exptl_crystal_colour colourless
_exptl_crystal_density_diffrn 1.375
_exptl_crystal_description block
_exptl_crystal_F_000 360
_exptl_crystal_size_max 0.300
_exptl_crystal_size_mid 0.200
_exptl_crystal_size_min 0.120
_refine_diff_density_max 0.456
_refine_diff_density_min -0.357
_refine_diff_density_rms 0.088
_refine_ls_extinction_method none
_refine_ls_goodness_of_fit_ref 1.091
_refine_ls_hydrogen_treatment mixed
_refine_ls_matrix_type full
_refine_ls_number_parameters 229
_refine_ls_number_reflns 4742
_refine_ls_number_restraints 0
_refine_ls_restrained_S_all 1.091
_refine_ls_R_factor_all 0.0870
_refine_ls_R_factor_gt 0.0733
_refine_ls_shift/su_max 0.000
_refine_ls_shift/su_mean 0.000
_refine_ls_structure_factor_coef Fsqd
_refine_ls_weighting_details 'w=1/[\s^2^(Fo^2^)+(0.0793P)^2^+1.8527P] where P=(Fo^2^+2Fc^2^)/3'
_refine_ls_weighting_scheme calc
_refine_ls_wR_factor_gt 0.2098
_refine_ls_wR_factor_ref 0.2221
_reflns_Friedel_coverage 0.000
_reflns_number_gt 3936
_reflns_number_total 4742
_reflns_threshold_expression 'I > 2\s(I)'
_cod_data_source_file ao1c00331_si_002.cif
_cod_data_source_block flik190207
_cod_database_code 4518590
_shelx_shelxl_version_number 2014/7
_shelx_space_group_comment
;
The symmetry employed for this shelxl refinement is uniquely defined
by the following loop, which should always be used as a source of
symmetry information in preference to the above space-group names.
They are only intended as comments.
;
_shelx_estimated_absorpt_t_min 0.967
_shelx_estimated_absorpt_t_max 0.987

loop_
_space_group_symop_operation_xyz
'x, y, z'
'-x, -y, -z'

loop_
_atom_site_label
_atom_site_type_symbol
_atom_site_fract_x
_atom_site_fract_y
_atom_site_fract_z
_atom_site_U_iso_or_equiv
_atom_site_adp_type
_atom_site_occupancy
_atom_site_site_symmetry_order
_atom_site_calc_flag
_atom_site_refinement_flags_posn
_atom_site_refinement_flags_adp
_atom_site_refinement_flags_occupancy
_atom_site_disorder_assembly
_atom_site_disorder_group
C1 C 0.3145(3) 0.4085(3) 0.5233(2) 0.0197(4) Uani 1 1 d . . . . .
C2 C 0.2677(3) 0.3232(3) 0.6403(2) 0.0217(5) Uani 1 1 d . . . . .
C3 C 0.3795(3) 0.1799(3) 0.6689(2) 0.0206(4) Uani 1 1 d . . . . .
H3 H 0.3754 0.0997 0.7428 0.025 Uiso 1 1 calc R U . . .
C4 C 0.4976(3) 0.1805(2) 0.5659(2) 0.0185(4) Uani 1 1 d . . . . .
C5 C 0.2336(3) 0.5642(3) 0.4509(2) 0.0252(5) Uani 1 1 d . . . . .
H5A H 0.3219 0.6063 0.3871 0.038 Uiso 1 1 calc R U . . .
H5B H 0.1904 0.6276 0.5033 0.038 Uiso 1 1 calc R U . . .
H5C H 0.1353 0.5610 0.4147 0.038 Uiso 1 1 calc R U . . .
C6 C 0.6496(3) 0.0684(2) 0.5405(2) 0.0176(4) Uani 1 1 d . . . . .
C7 C 0.8223(3) -0.1772(3) 0.6118(2) 0.0205(4) Uani 1 1 d . . . . .
H7A H 0.9317 -0.1408 0.5983 0.025 Uiso 1 1 calc R U . . .
H7B H 0.8149 -0.2033 0.5403 0.025 Uiso 1 1 calc R U . . .
C8 C 0.8217(3) -0.3131(3) 0.7234(2) 0.0237(5) Uani 1 1 d . . . . .
H8A H 0.8244 -0.2848 0.7938 0.036 Uiso 1 1 calc R U . . .
H8B H 0.9254 -0.3924 0.7150 0.036 Uiso 1 1 calc R U . . .
H8C H 0.7150 -0.3503 0.7339 0.036 Uiso 1 1 calc R U . . .
C9 C 0.9843(3) 0.1062(3) 0.1514(2) 0.0211(4) Uani 1 1 d . . . . .
C10 C 1.0251(3) 0.1875(3) 0.0326(2) 0.0212(5) Uani 1 1 d . . . . .
C11 C 0.9209(3) 0.3333(3) 0.0048(2) 0.0217(5) Uani 1 1 d . . . . .
H11 H 0.9228 0.4114 -0.0704 0.026 Uiso 1 1 calc R U . . .
C12 C 0.8141(3) 0.3390(3) 0.1109(2) 0.0199(4) Uani 1 1 d . . . . .
C13 C 1.0615(4) -0.0513(3) 0.2234(2) 0.0263(5) Uani 1 1 d . . . . .
H13A H 0.9918 -0.0780 0.3025 0.039 Uiso 1 1 calc R U . . .
H13B H 1.1829 -0.0583 0.2338 0.039 Uiso 1 1 calc R U . . .
H13C H 1.0604 -0.1208 0.1811 0.039 Uiso 1 1 calc R U . . .
C14 C 0.6754(3) 0.4581(3) 0.1398(2) 0.0205(4) Uani 1 1 d . . . . .
C15 C 0.5074(3) 0.7055(3) 0.0678(2) 0.0246(5) Uani 1 1 d . . . . .
H15A H 0.5364 0.7396 0.1290 0.030 Uiso 1 1 calc R U . . .
H15B H 0.3951 0.6718 0.0980 0.030 Uiso 1 1 calc R U . . .
C16 C 0.4914(4) 0.8321(3) -0.0499(2) 0.0272(5) Uani 1 1 d . . . . .
H16A H 0.6026 0.8655 -0.0781 0.041 Uiso 1 1 calc R U . . .
H16B H 0.3969 0.9164 -0.0381 0.041 Uiso 1 1 calc R U . . .
H16C H 0.4642 0.7965 -0.1099 0.041 Uiso 1 1 calc R U . . .
N1 N 0.4557(3) 0.3185(2) 0.48006(18) 0.0192(4) Uani 1 1 d . . . . .
N2 N 0.8541(3) 0.2019(2) 0.19779(19) 0.0201(4) Uani 1 1 d . . . . .
O1 O 0.7501(2) 0.0901(2) 0.44727(16) 0.0253(4) Uani 1 1 d . . . . .
O2 O 0.6693(2) -0.06107(18) 0.63135(15) 0.0197(3) Uani 1 1 d . . . . .
O3 O 0.5919(2) 0.4465(2) 0.23933(16) 0.0281(4) Uani 1 1 d . . . . .
O4 O 0.6474(2) 0.58266(19) 0.04506(15) 0.0230(4) Uani 1 1 d . . . . .
F1 F 0.1322(2) 0.37330(18) 0.71480(14) 0.0323(4) Uani 1 1 d . . . . .
F2 F 1.1503(2) 0.13094(18) -0.04464(14) 0.0303(4) Uani 1 1 d . . . . .
H1N H 0.507(4) 0.348(4) 0.410(3) 0.027(8) Uiso 1 1 d . . . . .
H2N H 0.805(5) 0.181(4) 0.271(4) 0.037(9) Uiso 1 1 d . . . . .

loop_
_atom_site_aniso_label
_atom_site_aniso_U_11
_atom_site_aniso_U_22
_atom_site_aniso_U_33
_atom_site_aniso_U_23
_atom_site_aniso_U_13
_atom_site_aniso_U_12
C1 0.0196(10) 0.0180(10) 0.0205(10) -0.0048(8) -0.0045(8) -0.0023(8)
C2 0.0221(11) 0.0199(10) 0.0191(10) -0.0061(8) -0.0020(8) 0.0013(8)
C3 0.0221(10) 0.0191(10) 0.0164(10) -0.0032(8) -0.0021(8) -0.0012(8)
C4 0.0172(10) 0.0171(9) 0.0197(10) -0.0042(8) -0.0044(8) -0.0017(8)
C5 0.0248(12) 0.0182(10) 0.0280(12) -0.0029(9) -0.0069(9) -0.0004(9)
C6 0.0150(9) 0.0176(9) 0.0193(10) -0.0042(8) -0.0043(8) -0.0026(8)
C7 0.0175(10) 0.0184(10) 0.0224(11) -0.0066(8) -0.0026(8) 0.0014(8)
C8 0.0242(11) 0.0189(10) 0.0236(11) -0.0044(9) -0.0038(9) -0.0002(9)
C9 0.0195(10) 0.0201(10) 0.0226(11) -0.0059(8) -0.0051(8) -0.0021(8)
C10 0.0205(10) 0.0215(10) 0.0204(11) -0.0080(8) -0.0029(8) -0.0006(8)
C11 0.0216(11) 0.0218(10) 0.0191(10) -0.0042(8) -0.0042(8) -0.0021(9)
C12 0.0197(10) 0.0186(10) 0.0198(10) -0.0036(8) -0.0038(8) -0.0037(8)
C13 0.0278(12) 0.0190(10) 0.0280(12) -0.0036(9) -0.0074(10) -0.0007(9)
C14 0.0182(10) 0.0210(10) 0.0202(10) -0.0043(8) -0.0025(8) -0.0038(8)
C15 0.0215(11) 0.0232(11) 0.0230(11) -0.0056(9) -0.0013(9) 0.0016(9)
C16 0.0277(12) 0.0222(11) 0.0256(12) -0.0037(9) -0.0061(10) 0.0011(9)
N1 0.0187(9) 0.0173(9) 0.0183(9) -0.0020(7) -0.0029(7) -0.0028(7)
N2 0.0183(9) 0.0197(9) 0.0186(9) -0.0026(7) -0.0020(7) -0.0030(7)
O1 0.0206(8) 0.0255(8) 0.0202(8) -0.0015(7) 0.0013(6) -0.0004(7)
O2 0.0187(8) 0.0172(7) 0.0180(8) -0.0031(6) -0.0004(6) 0.0000(6)
O3 0.0284(9) 0.0258(9) 0.0205(8) -0.0025(7) 0.0025(7) -0.0011(7)
O4 0.0216(8) 0.0203(8) 0.0194(8) -0.0021(6) -0.0007(6) 0.0008(6)
F1 0.0318(8) 0.0275(8) 0.0252(8) -0.0078(6) 0.0041(6) 0.0069(6)
F2 0.0312(8) 0.0304(8) 0.0238(7) -0.0110(6) -0.0003(6) 0.0032(6)

loop_
_atom_type_symbol
_atom_type_description
_atom_type_scat_dispersion_real
_atom_type_scat_dispersion_imag
_atom_type_scat_source
C C 0.0033 0.0016 'International Tables Vol C Tables 4.2.6.8 and 6.1.1.4'
H H 0.0000 0.0000 'International Tables Vol C Tables 4.2.6.8 and 6.1.1.4'
N N 0.0061 0.0033 'International Tables Vol C Tables 4.2.6.8 and 6.1.1.4'
O O 0.0106 0.0060 'International Tables Vol C Tables 4.2.6.8 and 6.1.1.4'
F F 0.0171 0.0103 'International Tables Vol C Tables 4.2.6.8 and 6.1.1.4'

loop_
_geom_angle_atom_site_label_1
_geom_angle_atom_site_label_2
_geom_angle_atom_site_label_3
_geom_angle
_geom_angle_site_symmetry_1
_geom_angle_site_symmetry_3
_geom_angle_publ_flag
N1 C1 C2 105.5(2) . . ?
N1 C1 C5 123.7(2) . . ?
C2 C1 C5 130.8(2) . . ?
F1 C2 C1 123.9(2) . . ?
F1 C2 C3 125.6(2) . . ?
C1 C2 C3 110.6(2) . . ?
C4 C3 C2 104.9(2) . . ?
C4 C3 H3 127.5 . . ?
C2 C3 H3 127.5 . . ?
N1 C4 C3 108.4(2) . . ?
N1 C4 C6 119.9(2) . . ?
C3 C4 C6 131.6(2) . . ?
C1 C5 H5A 109.5 . . ?
C1 C5 H5B 109.5 . . ?
H5A C5 H5B 109.5 . . ?
C1 C5 H5C 109.5 . . ?
H5A C5 H5C 109.5 . . ?
H5B C5 H5C 109.5 . . ?
O1 C6 O2 123.4(2) . . ?
O1 C6 C4 124.0(2) . . ?
O2 C6 C4 112.61(19) . . ?
O2 C7 C8 107.03(19) . . ?
O2 C7 H7A 110.3 . . ?
C8 C7 H7A 110.3 . . ?
O2 C7 H7B 110.3 . . ?
C8 C7 H7B 110.3 . . ?
H7A C7 H7B 108.6 . . ?
C7 C8 H8A 109.5 . . ?
C7 C8 H8B 109.5 . . ?
H8A C8 H8B 109.5 . . ?
C7 C8 H8C 109.5 . . ?
H8A C8 H8C 109.5 . . ?
H8B C8 H8C 109.5 . . ?
N2 C9 C10 105.6(2) . . ?
N2 C9 C13 123.6(2) . . ?
C10 C9 C13 130.8(2) . . ?
F2 C10 C9 123.6(2) . . ?
F2 C10 C11 125.6(2) . . ?
C9 C10 C11 110.8(2) . . ?
C12 C11 C10 104.8(2) . . ?
C12 C11 H11 127.6 . . ?
C10 C11 H11 127.6 . . ?
N2 C12 C11 108.7(2) . . ?
N2 C12 C14 119.6(2) . . ?
C11 C12 C14 131.7(2) . . ?
C9 C13 H13A 109.5 . . ?
C9 C13 H13B 109.5 . . ?
H13A C13 H13B 109.5 . . ?
C9 C13 H13C 109.5 . . ?
H13A C13 H13C 109.5 . . ?
H13B C13 H13C 109.5 . . ?
O3 C14 O4 123.2(2) . . ?
O3 C14 C12 124.2(2) . . ?
O4 C14 C12 112.6(2) . . ?
O4 C15 C16 107.2(2) . . ?
O4 C15 H15A 110.3 . . ?
C16 C15 H15A 110.3 . . ?
O4 C15 H15B 110.3 . . ?
C16 C15 H15B 110.3 . . ?
H15A C15 H15B 108.5 . . ?
C15 C16 H16A 109.5 . . ?
C15 C16 H16B 109.5 . . ?
H16A C16 H16B 109.5 . . ?
C15 C16 H16C 109.5 . . ?
H16A C16 H16C 109.5 . . ?
H16B C16 H16C 109.5 . . ?
C1 N1 C4 110.6(2) . . ?
C1 N1 H1N 122(2) . . ?
C4 N1 H1N 127(2) . . ?
C9 N2 C12 110.1(2) . . ?
C9 N2 H2N 125(3) . . ?
C12 N2 H2N 125(3) . . ?
C6 O2 C7 115.01(18) . . ?
C14 O4 C15 115.23(19) . . ?

loop_
_geom_bond_atom_site_label_1
_geom_bond_atom_site_label_2
_geom_bond_distance
_geom_bond_site_symmetry_2
_geom_bond_publ_flag
C1 N1 1.357(3) . ?
C1 C2 1.385(3) . ?
C1 C5 1.492(3) . ?
C2 F1 1.350(3) . ?
C2 C3 1.401(3) . ?
C3 C4 1.388(3) . ?
C3 H3 0.9500 . ?
C4 N1 1.373(3) . ?
C4 C6 1.453(3) . ?
C5 H5A 0.9800 . ?
C5 H5B 0.9800 . ?
C5 H5C 0.9800 . ?
C6 O1 1.220(3) . ?
C6 O2 1.336(3) . ?
C7 O2 1.461(3) . ?
C7 C8 1.510(3) . ?
C7 H7A 0.9900 . ?
C7 H7B 0.9900 . ?
C8 H8A 0.9800 . ?
C8 H8B 0.9800 . ?
C8 H8C 0.9800 . ?
C9 N2 1.361(3) . ?
C9 C10 1.380(3) . ?
C9 C13 1.495(3) . ?
C10 F2 1.354(3) . ?
C10 C11 1.396(3) . ?
C11 C12 1.385(3) . ?
C11 H11 0.9500 . ?
C12 N2 1.372(3) . ?
C12 C14 1.452(3) . ?
C13 H13A 0.9800 . ?
C13 H13B 0.9800 . ?
C13 H13C 0.9800 . ?
C14 O3 1.222(3) . ?
C14 O4 1.336(3) . ?
C15 O4 1.457(3) . ?
C15 C16 1.508(3) . ?
C15 H15A 0.9900 . ?
C15 H15B 0.9900 . ?
C16 H16A 0.9800 . ?
C16 H16B 0.9800 . ?
C16 H16C 0.9800 . ?
N1 H1N 0.84(4) . ?
N2 H2N 0.86(4) . ?

loop_
_geom_hbond_atom_site_label_D
_geom_hbond_atom_site_label_H
_geom_hbond_atom_site_label_A
_geom_hbond_distance_DH
_geom_hbond_distance_HA
_geom_hbond_distance_DA
_geom_hbond_angle_DHA
_geom_hbond_site_symmetry_A
N1 H1N O3 0.84(4) 1.99(4) 2.817(3) 170(3) .
N2 H2N O1 0.86(4) 1.98(4) 2.820(3) 165(4) .

loop_
_geom_torsion_atom_site_label_1
_geom_torsion_atom_site_label_2
_geom_torsion_atom_site_label_3
_geom_torsion_atom_site_label_4
_geom_torsion
_geom_torsion_site_symmetry_1
_geom_torsion_site_symmetry_2
_geom_torsion_site_symmetry_3
_geom_torsion_site_symmetry_4
_geom_torsion_publ_flag
N1 C1 C2 F1 179.8(2) . . . . ?
C5 C1 C2 F1 -1.8(4) . . . . ?
N1 C1 C2 C3 -0.5(3) . . . . ?
C5 C1 C2 C3 177.9(2) . . . . ?
F1 C2 C3 C4 -179.7(2) . . . . ?
C1 C2 C3 C4 0.5(3) . . . . ?
C2 C3 C4 N1 -0.4(3) . . . . ?
C2 C3 C4 C6 176.8(2) . . . . ?
N1 C4 C6 O1 2.9(3) . . . . ?
C3 C4 C6 O1 -173.9(2) . . . . ?
N1 C4 C6 O2 -178.04(19) . . . . ?
C3 C4 C6 O2 5.1(3) . . . . ?
N2 C9 C10 F2 179.8(2) . . . . ?
C13 C9 C10 F2 1.6(4) . . . . ?
N2 C9 C10 C11 -0.1(3) . . . . ?
C13 C9 C10 C11 -178.3(2) . . . . ?
F2 C10 C11 C12 -179.9(2) . . . . ?
C9 C10 C11 C12 0.0(3) . . . . ?
C10 C11 C12 N2 0.0(3) . . . . ?
C10 C11 C12 C14 -178.5(2) . . . . ?
N2 C12 C14 O3 1.9(4) . . . . ?
C11 C12 C14 O3 -179.7(3) . . . . ?
N2 C12 C14 O4 -177.7(2) . . . . ?
C11 C12 C14 O4 0.7(4) . . . . ?
C2 C1 N1 C4 0.2(3) . . . . ?
C5 C1 N1 C4 -178.3(2) . . . . ?
C3 C4 N1 C1 0.1(3) . . . . ?
C6 C4 N1 C1 -177.44(19) . . . . ?
C10 C9 N2 C12 0.1(3) . . . . ?
C13 C9 N2 C12 178.5(2) . . . . ?
C11 C12 N2 C9 -0.1(3) . . . . ?
C14 C12 N2 C9 178.7(2) . . . . ?
O1 C6 O2 C7 0.2(3) . . . . ?
C4 C6 O2 C7 -178.83(18) . . . . ?
C8 C7 O2 C6 179.87(19) . . . . ?
O3 C14 O4 C15 -0.7(3) . . . . ?
C12 C14 O4 C15 178.95(19) . . . . ?
C16 C15 O4 C14 -177.7(2) . . . . ?
